data_1519203
loop_
_publ_author_name
'Butler, Ian. R.'
'Coles, Simon J.'
'Hursthouse, Michael B.'

_publ_section_title
;
 C35.6H32Cl2FeO1.4P2Pd
;
_journal_name_full 'Crystal Structure Report Archive'
_journal_page_first 768
_journal_year 1998
_chemical_formula_sum 'C35.6 H32 Cl2 Fe O1.4 P2 Pd'
_chemical_formula_weight 777.30
_space_group_IT_number 2
_symmetry_cell_setting triclinic
_symmetry_space_group_name_Hall '-P 1'
_symmetry_space_group_name_H-M 'P -1'
_atom_sites_solution_hydrogens geom
_atom_sites_solution_primary direct
_atom_sites_solution_secondary difmap
_cell_angle_alpha 88.85(3)
_cell_angle_beta 76.48(3)
_cell_angle_gamma 72.31(3)
_cell_formula_units_Z 2
_cell_length_a 11.082(2)
_cell_length_b 13.340(3)
_cell_length_c 13.783(3)
_cell_measurement_reflns_used 13383
_cell_measurement_temperature 293(2)
_cell_measurement_theta_max 27.48
_cell_measurement_theta_min 1
_cell_volume 1884.6(8)
_computing_cell_refinement 'CAD4 Express (Enraf Nonius, 1992)'
_computing_data_collection 'CAD4 Express (Enraf Nonius, 1992)'
_computing_data_reduction 'XCAD4 (Harms, 1996)'
_computing_structure_refinement 'SHELXL-92 (Sheldrick, 1993)'
_computing_structure_solution 'SHELXS-86 (Sheldrick, 1990)'
_diffrn_ambient_temperature 293(2)
_diffrn_measured_fraction_theta_full 0.986
_diffrn_measured_fraction_theta_max 0.966
_diffrn_measurement_device 'Enraf Nonius TurboCAD4'
_diffrn_measurement_method 'non-profiled omega scans'
_diffrn_radiation_monochromator graphite
_diffrn_radiation_source 'fine-focus sealed tube'
_diffrn_radiation_type CuK\a
_diffrn_radiation_wavelength 1.54178
_diffrn_reflns_av_R_equivalents 0.0218
_diffrn_reflns_av_sigmaI/netI 0.0347
_diffrn_reflns_limit_h_max 13
_diffrn_reflns_limit_h_min 0
_diffrn_reflns_limit_k_max 15
_diffrn_reflns_limit_k_min -15
_diffrn_reflns_limit_l_max 16
_diffrn_reflns_limit_l_min -15
_diffrn_reflns_number 7401
_diffrn_reflns_theta_full 27.48
_diffrn_reflns_theta_max 66.93
_diffrn_reflns_theta_min 3.30
_diffrn_standards_decay_% 4
_diffrn_standards_interval_time 120
_diffrn_standards_number 3
_exptl_absorpt_coefficient_mu 9.242
_exptl_absorpt_correction_T_max 0.2594
_exptl_absorpt_correction_T_min 0.1680
_exptl_absorpt_correction_type psi-scan
_exptl_crystal_colour colorless
_exptl_crystal_density_diffrn 1.370
_exptl_crystal_density_method 'not measured'
_exptl_crystal_description plate
_exptl_crystal_F_000 786
_exptl_crystal_size_max 0.30
_exptl_crystal_size_mid 0.24
_exptl_crystal_size_min 0.20
_refine_diff_density_max 0.883
_refine_diff_density_min -1.343
_refine_diff_density_rms 0.128
_refine_ls_extinction_method none
_refine_ls_goodness_of_fit_ref 1.052
_refine_ls_hydrogen_treatment constr
_refine_ls_matrix_type full
_refine_ls_number_parameters 417
_refine_ls_number_reflns 6495
_refine_ls_number_restraints 0
_refine_ls_restrained_S_all 1.052
_refine_ls_R_factor_all 0.0626
_refine_ls_R_factor_gt 0.0514
_refine_ls_shift/su_max 0.005
_refine_ls_shift/su_mean 0.000
_refine_ls_structure_factor_coef Fsqd
_refine_ls_weighting_details 'calc w=1/[\s^2^(Fo^2^)+(0.1156P)^2^+0.0000P] where P=(Fo^2^+2Fc^2^)/3'
_refine_ls_weighting_scheme calc
_refine_ls_wR_factor_gt 0.1443
_refine_ls_wR_factor_ref 0.1517
_reflns_number_gt 5464
_reflns_number_total 6495
_reflns_threshold_expression >2\s(I)
_cod_data_source_file eCrystal-768.cif
_cod_data_source_block 98src114
_cod_depositor_comments
;
Citation :
Butler, Ian. R. and Coles, Simon J. and Hursthouse, Michael B. (1998) 
University of Southampton, Crystal Structure Report Archive. 

More at:
http://ecrystals.chem.soton.ac.uk/768/

The following automatic conversions were performed:

'_symmetry_cell_setting' value 'Triclinic' changed to 'triclinic'
according to the built-in table from CIF Core dictionary named
'cif_core.dic' version 2.4.1 from 2010-06-29.

Automatic conversion script
Id: cif_fix_values 3105 2015-03-04 15:46:00Z robertas 
;
_cod_original_cell_volume 1884.6(7)
_cod_original_sg_symbol_H-M P-1
_cod_original_formula_sum 'C35.60 H32 Cl2 Fe O1.40 P2 Pd'
_cod_database_code 1519203

loop_
_symmetry_equiv_pos_as_xyz
'x, y, z'
'-x, -y, -z'

loop_
_atom_site_label
_atom_site_type_symbol
_atom_site_fract_x
_atom_site_fract_y
_atom_site_fract_z
_atom_site_U_iso_or_equiv
_atom_site_adp_type
_atom_site_occupancy
_atom_site_symmetry_multiplicity
_atom_site_calc_flag
_atom_site_refinement_flags
_atom_site_disorder_assembly
_atom_site_disorder_group
Pd1 Pd 0.95815(3) 0.99179(2) 0.63002(2) 0.04473(14) Uani 1 1 d . . .
Fe1 Fe 1.12567(6) 0.68970(5) 0.68906(6) 0.0488(2) Uani 1 1 d . . .
Cl1 Cl 0.99972(14) 1.07370(10) 0.75566(9) 0.0638(3) Uani 1 1 d . . .
Cl2 Cl 0.91058(15) 0.92777(11) 0.49259(9) 0.0680(4) Uani 1 1 d . . .
P1 P 0.84890(10) 0.90167(9) 0.73366(8) 0.0448(3) Uani 1 1 d . . .
P2 P 1.38531(12) 0.48335(10) 0.74050(10) 0.0578(3) Uani 1 1 d . . .
C1 C 0.9794(4) 0.7047(4) 0.6188(4) 0.0579(11) Uani 1 1 d . . .
H1 H 0.9761 0.7323 0.5566 0.069 Uiso 1 1 calc R . .
C2 C 1.0345(5) 0.5972(4) 0.6370(5) 0.0689(15) Uani 1 1 d . . .
H2 H 1.0729 0.5424 0.5881 0.083 Uiso 1 1 calc R . .
C3 C 1.0220(5) 0.5864(4) 0.7397(5) 0.0700(15) Uani 1 1 d . . .
H3 H 1.0512 0.5237 0.7700 0.084 Uiso 1 1 calc R . .
C4 C 0.9565(5) 0.6885(4) 0.7906(4) 0.0623(13) Uani 1 1 d . . .
H4 H 0.9356 0.7037 0.8592 0.075 Uiso 1 1 calc R . .
C5 C 0.9293(4) 0.7634(3) 0.7144(3) 0.0489(10) Uani 1 1 d . . .
C6 C 1.2578(4) 0.7136(4) 0.7609(4) 0.0577(11) Uani 1 1 d . . .
H6 H 1.2470 0.7191 0.8297 0.069 Uiso 1 1 calc R . .
C7 C 1.2215(5) 0.7973(4) 0.7012(5) 0.0632(13) Uani 1 1 d . . .
H7 H 1.1834 0.8677 0.7236 0.076 Uiso 1 1 calc R . .
C8 C 1.2518(5) 0.7582(4) 0.6014(5) 0.0672(15) Uani 1 1 d . . .
H8 H 1.2361 0.7983 0.5470 0.081 Uiso 1 1 calc R . .
C9 C 1.3102(5) 0.6475(4) 0.5977(4) 0.0619(12) Uani 1 1 d . . .
H9 H 1.3402 0.6025 0.5406 0.074 Uiso 1 1 calc R . .
C10 C 1.3150(4) 0.6166(4) 0.6994(4) 0.0535(10) Uani 1 1 d . . .
C11 C 0.8188(5) 0.9295(4) 0.8662(3) 0.0575(11) Uani 1 1 d . . .
C12 C 0.6937(7) 0.9787(8) 0.9224(5) 0.111(3) Uani 1 1 d . . .
H12 H 0.6239 0.9971 0.8922 0.133 Uiso 1 1 calc R . .
C13 C 0.6727(9) 1.0006(11) 1.0257(6) 0.157(5) Uani 1 1 d . . .
H13 H 0.5890 1.0355 1.0630 0.188 Uiso 1 1 calc R . .
C14 C 0.7727(9) 0.9715(10) 1.0709(5) 0.136(4) Uani 1 1 d . . .
H14 H 0.7576 0.9850 1.1393 0.163 Uiso 1 1 calc R . .
C15 C 0.8949(7) 0.9225(6) 1.0166(4) 0.0854(18) Uani 1 1 d . . .
H15 H 0.9634 0.9011 1.0481 0.103 Uiso 1 1 calc R . .
C16 C 0.9184(5) 0.9042(5) 0.9150(4) 0.0663(13) Uani 1 1 d . . .
H16 H 1.0037 0.8740 0.8783 0.080 Uiso 1 1 calc R . .
C17 C 0.6907(4) 0.9248(4) 0.7061(3) 0.0482(10) Uani 1 1 d . . .
C18 C 0.6319(5) 0.8472(5) 0.7131(5) 0.0700(15) Uani 1 1 d . . .
H18 H 0.6724 0.7808 0.7328 0.084 Uiso 1 1 calc R . .
C19 C 0.5102(6) 0.8691(6) 0.6903(6) 0.094(2) Uani 1 1 d . . .
H19 H 0.4712 0.8162 0.6926 0.112 Uiso 1 1 calc R . .
C20 C 0.4494(6) 0.9651(6) 0.6651(6) 0.090(2) Uani 1 1 d . . .
H20 H 0.3672 0.9793 0.6525 0.108 Uiso 1 1 calc R . .
C21 C 0.5071(6) 1.0422(7) 0.6579(7) 0.109(3) Uani 1 1 d . . .
H21 H 0.4651 1.1085 0.6389 0.131 Uiso 1 1 calc R . .
C22 C 0.6272(6) 1.0227(5) 0.6786(6) 0.0855(19) Uani 1 1 d . . .
H22 H 0.6659 1.0760 0.6740 0.103 Uiso 1 1 calc R . .
C23 C 1.3258(5) 0.3834(4) 0.6920(4) 0.0615(12) Uani 1 1 d . . .
C24 C 1.3477(8) 0.3620(5) 0.5906(6) 0.0887(19) Uani 1 1 d . . .
H24 H 1.4000 0.3928 0.5450 0.106 Uiso 1 1 calc R . .
C25 C 1.2903(11) 0.2935(7) 0.5575(9) 0.133(4) Uani 1 1 d . . .
H25 H 1.3015 0.2793 0.4896 0.160 Uiso 1 1 calc R . .
C26 C 1.2137(9) 0.2456(6) 0.6314(11) 0.126(4) Uani 1 1 d . . .
H26 H 1.1742 0.2004 0.6105 0.152 Uiso 1 1 calc R . .
C27 C 1.1983(9) 0.2632(6) 0.7241(10) 0.119(3) Uani 1 1 d . . .
H27 H 1.1507 0.2289 0.7698 0.143 Uiso 1 1 calc R . .
C28 C 1.2512(6) 0.3323(5) 0.7579(6) 0.090(2) Uani 1 1 d . . .
H28 H 1.2369 0.3453 0.8263 0.108 Uiso 1 1 calc R . .
C29 C 1.5663(5) 0.4480(4) 0.6954(4) 0.0577(11) Uani 1 1 d . . .
C30 C 1.6456(6) 0.3445(5) 0.6843(5) 0.0777(16) Uani 1 1 d . . .
H30 H 1.6084 0.2902 0.6951 0.093 Uiso 1 1 calc R . .
C31 C 1.7835(7) 0.3205(6) 0.6564(6) 0.093(2) Uani 1 1 d . . .
H31 H 1.8361 0.2507 0.6476 0.112 Uiso 1 1 calc R . .
C32 C 1.8382(6) 0.3988(7) 0.6427(6) 0.095(2) Uani 1 1 d . . .
H32 H 1.9285 0.3827 0.6272 0.114 Uiso 1 1 calc R . .
C33 C 1.7622(6) 0.5008(6) 0.6516(6) 0.103(2) Uani 1 1 d . . .
H33 H 1.8009 0.5541 0.6403 0.123 Uiso 1 1 calc R . .
C34 C 1.6280(5) 0.5263(5) 0.6772(5) 0.0789(17) Uani 1 1 d . . .
H34 H 1.5776 0.5967 0.6824 0.095 Uiso 1 1 calc R . .
O1 O 1.3428(4) 0.4836(3) 0.8615(3) 0.0798(11) Uani 1 1 d . . .
O2 O 1.3028(12) 0.6407(7) 0.9983(6) 0.071(3) Uani 0.40 1 d P . .
C35 C 1.100(2) 0.6098(18) 1.0502(16) 0.133(10) Uani 0.40 1 d P . .
H35A H 1.0739 0.6434 0.9928 0.200 Uiso 0.40 1 calc PR . .
H35B H 1.0244 0.6227 1.1052 0.200 Uiso 0.40 1 calc PR . .
H35C H 1.1378 0.5353 1.0351 0.200 Uiso 0.40 1 calc PR . .
C36 C 1.185(2) 0.6484(16) 1.0743(11) 0.108(8) Uani 0.40 1 d P . .
H36A H 1.2107 0.6128 1.1319 0.130 Uiso 0.40 1 calc PR . .
H36B H 1.1424 0.7223 1.0950 0.130 Uiso 0.40 1 calc PR . .
C37 C 1.615(3) 0.3287(19) 0.9784(16) 0.147(14) Uani 0.40 1 d P . .
H37A H 1.6581 0.2582 0.9478 0.176 Uiso 0.40 1 calc PR . .
H37B H 1.5848 0.3731 0.9269 0.176 Uiso 0.40 1 calc PR . .
C38 C 1.510(3) 0.3252(19) 1.047(2) 0.149(12) Uani 0.40 1 d P . .
H38A H 1.4632 0.2887 1.0183 0.224 Uiso 0.40 1 calc PR . .
H38B H 1.4555 0.3956 1.0684 0.224 Uiso 0.40 1 calc PR . .
H38C H 1.5367 0.2887 1.1026 0.224 Uiso 0.40 1 calc PR . .

loop_
_atom_site_aniso_label
_atom_site_aniso_U_11
_atom_site_aniso_U_22
_atom_site_aniso_U_33
_atom_site_aniso_U_23
_atom_site_aniso_U_13
_atom_site_aniso_U_12
Pd1 0.0500(2) 0.0478(2) 0.04148(19) 0.00315(13) -0.01360(13) -0.02053(15)
Fe1 0.0373(4) 0.0488(4) 0.0619(4) 0.0061(3) -0.0135(3) -0.0144(3)
Cl1 0.0922(9) 0.0627(7) 0.0505(6) 0.0014(5) -0.0268(6) -0.0368(6)
Cl2 0.0952(9) 0.0887(9) 0.0453(6) 0.0091(6) -0.0207(6) -0.0622(8)
P1 0.0396(5) 0.0507(6) 0.0442(6) 0.0040(4) -0.0095(4) -0.0146(4)
P2 0.0530(7) 0.0568(7) 0.0621(7) 0.0008(6) -0.0144(6) -0.0142(6)
C1 0.049(2) 0.062(3) 0.065(3) -0.003(2) -0.018(2) -0.016(2)
C2 0.051(3) 0.056(3) 0.103(4) -0.006(3) -0.022(3) -0.018(2)
C3 0.049(3) 0.053(3) 0.108(5) 0.022(3) -0.018(3) -0.017(2)
C4 0.050(3) 0.065(3) 0.075(3) 0.018(3) -0.012(2) -0.023(2)
C5 0.040(2) 0.050(2) 0.058(2) 0.0106(19) -0.0134(18) -0.0155(18)
C6 0.046(2) 0.060(3) 0.071(3) -0.003(2) -0.020(2) -0.016(2)
C7 0.046(2) 0.053(3) 0.094(4) 0.005(3) -0.019(3) -0.018(2)
C8 0.044(2) 0.071(3) 0.092(4) 0.029(3) -0.017(3) -0.027(2)
C9 0.047(2) 0.067(3) 0.069(3) 0.005(2) -0.009(2) -0.017(2)
C10 0.037(2) 0.056(3) 0.066(3) 0.001(2) -0.0135(19) -0.0106(19)
C11 0.054(3) 0.073(3) 0.045(2) 0.005(2) -0.008(2) -0.022(2)
C12 0.063(4) 0.187(9) 0.069(4) -0.037(5) 0.001(3) -0.027(5)
C13 0.085(5) 0.297(15) 0.075(5) -0.063(7) 0.017(4) -0.061(7)
C14 0.116(7) 0.247(12) 0.051(4) -0.024(5) 0.003(4) -0.079(8)
C15 0.094(5) 0.118(5) 0.058(3) 0.009(3) -0.024(3) -0.050(4)
C16 0.065(3) 0.089(4) 0.048(3) 0.012(2) -0.012(2) -0.029(3)
C17 0.035(2) 0.056(2) 0.051(2) 0.0012(19) -0.0071(17) -0.0123(18)
C18 0.046(3) 0.070(3) 0.097(4) 0.011(3) -0.021(3) -0.021(2)
C19 0.050(3) 0.103(5) 0.135(6) -0.006(4) -0.025(4) -0.031(3)
C20 0.040(3) 0.123(6) 0.102(5) 0.002(4) -0.026(3) -0.010(3)
C21 0.053(3) 0.108(5) 0.162(8) 0.050(5) -0.043(4) -0.009(4)
C22 0.059(3) 0.064(3) 0.132(6) 0.024(4) -0.032(4) -0.013(3)
C23 0.049(3) 0.056(3) 0.079(3) 0.002(2) -0.019(2) -0.013(2)
C24 0.105(5) 0.077(4) 0.094(5) -0.008(3) -0.044(4) -0.026(4)
C25 0.170(9) 0.081(5) 0.159(9) -0.021(6) -0.106(8) 0.000(6)
C26 0.100(6) 0.054(4) 0.253(14) -0.001(6) -0.096(8) -0.024(4)
C27 0.091(5) 0.079(5) 0.195(11) -0.016(6) -0.028(6) -0.041(4)
C28 0.074(4) 0.065(4) 0.131(6) 0.003(4) -0.010(4) -0.031(3)
C29 0.052(3) 0.057(3) 0.062(3) 0.001(2) -0.021(2) -0.009(2)
C30 0.066(3) 0.067(3) 0.091(4) -0.001(3) -0.020(3) -0.006(3)
C31 0.069(4) 0.083(4) 0.100(5) -0.003(4) -0.020(4) 0.018(4)
C32 0.047(3) 0.123(6) 0.098(5) 0.006(4) -0.015(3) -0.004(4)
C33 0.057(4) 0.112(6) 0.144(7) 0.012(5) -0.027(4) -0.032(4)
C34 0.051(3) 0.074(4) 0.111(5) -0.001(3) -0.018(3) -0.019(3)
O1 0.082(3) 0.087(3) 0.061(2) 0.008(2) -0.012(2) -0.018(2)
O2 0.122(8) 0.054(5) 0.037(4) -0.015(4) -0.040(5) -0.013(5)
C35 0.120(18) 0.122(17) 0.081(13) 0.011(12) 0.074(13) 0.001(14)
C36 0.15(2) 0.089(12) 0.035(7) -0.029(7) 0.000(10) 0.018(13)
C37 0.24(4) 0.093(15) 0.070(12) 0.018(11) -0.060(18) 0.021(19)
C38 0.21(3) 0.119(18) 0.20(3) 0.029(19) -0.16(3) -0.08(2)

loop_
_atom_type_symbol
_atom_type_description
_atom_type_scat_dispersion_real
_atom_type_scat_dispersion_imag
_atom_type_scat_source
C C 0.0181 0.0091 'International Tables Vol C Tables 4.2.6.8 and 6.1.1.4'
H H 0.0000 0.0000 'International Tables Vol C Tables 4.2.6.8 and 6.1.1.4'
P P 0.2955 0.4335 'International Tables Vol C Tables 4.2.6.8 and 6.1.1.4'
Cl Cl 0.3639 0.7018 'International Tables Vol C Tables 4.2.6.8 and 6.1.1.4'
Fe Fe -1.1336 3.1974 'International Tables Vol C Tables 4.2.6.8 and 6.1.1.4'
Pd Pd 0.1215 3.9337 'International Tables Vol C Tables 4.2.6.8 and 6.1.1.4'
O O 0.0492 0.0322 'International Tables Vol C Tables 4.2.6.8 and 6.1.1.4'

loop_
_geom_angle_atom_site_label_1
_geom_angle_atom_site_label_2
_geom_angle_atom_site_label_3
_geom_angle
_geom_angle_site_symmetry_1
_geom_angle_site_symmetry_3
P1 Pd1 Cl1 93.57(5) . .
P1 Pd1 Cl2 91.69(5) . .
Cl1 Pd1 Cl2 172.99(5) . .
P1 Pd1 Cl2 173.94(5) . 2_776
Cl1 Pd1 Cl2 90.45(5) . 2_776
Cl2 Pd1 Cl2 84.69(5) . 2_776
C1 Fe1 C5 41.54(19) . .
C1 Fe1 C2 40.7(2) . .
C5 Fe1 C2 68.9(2) . .
C1 Fe1 C8 106.2(2) . .
C5 Fe1 C8 119.15(19) . .
C2 Fe1 C8 125.1(3) . .
C1 Fe1 C6 166.1(2) . .
C5 Fe1 C6 129.5(2) . .
C2 Fe1 C6 153.0(2) . .
C8 Fe1 C6 67.5(2) . .
C1 Fe1 C9 115.4(2) . .
C5 Fe1 C9 151.3(2) . .
C2 Fe1 C9 104.7(2) . .
C8 Fe1 C9 40.5(2) . .
C6 Fe1 C9 68.5(2) . .
C1 Fe1 C7 127.9(2) . .
C5 Fe1 C7 110.29(19) . .
C2 Fe1 C7 163.8(3) . .
C8 Fe1 C7 40.1(2) . .
C6 Fe1 C7 39.5(2) . .
C9 Fe1 C7 67.8(2) . .
C1 Fe1 C3 68.4(2) . .
C5 Fe1 C3 68.98(19) . .
C2 Fe1 C3 39.8(2) . .
C8 Fe1 C3 161.9(3) . .
C6 Fe1 C3 121.5(2) . .
C9 Fe1 C3 124.8(2) . .
C7 Fe1 C3 156.2(3) . .
C1 Fe1 C4 69.4(2) . .
C5 Fe1 C4 41.45(19) . .
C2 Fe1 C4 68.2(2) . .
C8 Fe1 C4 155.3(2) . .
C6 Fe1 C4 110.8(2) . .
C9 Fe1 C4 163.9(2) . .
C7 Fe1 C4 122.6(2) . .
C3 Fe1 C4 40.8(2) . .
C1 Fe1 C10 150.0(2) . .
C5 Fe1 C10 166.64(19) . .
C2 Fe1 C10 116.4(2) . .
C8 Fe1 C10 69.0(2) . .
C6 Fe1 C10 41.13(19) . .
C9 Fe1 C10 41.6(2) . .
C7 Fe1 C10 68.3(2) . .
C3 Fe1 C10 106.6(2) . .
C4 Fe1 C10 127.2(2) . .
Pd1 Cl2 Pd1 95.31(5) . 2_776
C5 P1 C11 105.3(2) . .
C5 P1 C17 106.5(2) . .
C11 P1 C17 106.6(2) . .
C5 P1 Pd1 111.26(15) . .
C11 P1 Pd1 118.09(18) . .
C17 P1 Pd1 108.41(15) . .
O1 P2 C10 109.7(2) . .
O1 P2 C23 106.3(3) . .
C10 P2 C23 112.6(2) . .
O1 P2 C29 110.9(2) . .
C10 P2 C29 107.2(2) . .
C23 P2 C29 110.2(2) . .
C2 C1 C5 107.7(5) . .
C2 C1 Fe1 70.2(3) . .
C5 C1 Fe1 69.7(3) . .
C3 C2 C1 109.5(5) . .
C3 C2 Fe1 70.7(3) . .
C1 C2 Fe1 69.1(3) . .
C2 C3 C4 108.7(5) . .
C2 C3 Fe1 69.6(3) . .
C4 C3 Fe1 69.7(3) . .
C3 C4 C5 106.9(5) . .
C3 C4 Fe1 69.5(3) . .
C5 C4 Fe1 68.6(3) . .
C1 C5 C4 107.2(4) . .
C1 C5 P1 125.9(4) . .
C4 C5 P1 127.0(4) . .
C1 C5 Fe1 68.8(3) . .
C4 C5 Fe1 70.0(3) . .
P1 C5 Fe1 126.5(2) . .
C7 C6 C10 109.5(5) . .
C7 C6 Fe1 70.6(3) . .
C10 C6 Fe1 70.0(3) . .
C6 C7 C8 109.0(5) . .
C6 C7 Fe1 69.9(3) . .
C8 C7 Fe1 69.5(3) . .
C7 C8 C9 108.4(5) . .
C7 C8 Fe1 70.3(3) . .
C9 C8 Fe1 69.9(3) . .
C8 C9 C10 108.0(5) . .
C8 C9 Fe1 69.6(3) . .
C10 C9 Fe1 69.7(3) . .
C6 C10 C9 105.2(4) . .
C6 C10 P2 127.1(4) . .
C9 C10 P2 127.7(4) . .
C6 C10 Fe1 68.9(2) . .
C9 C10 Fe1 68.7(3) . .
P2 C10 Fe1 128.5(3) . .
C16 C11 C12 117.6(5) . .
C16 C11 P1 121.7(4) . .
C12 C11 P1 120.7(5) . .
C11 C12 C13 119.7(7) . .
C14 C13 C12 120.6(8) . .
C13 C14 C15 119.9(7) . .
C14 C15 C16 120.4(7) . .
C11 C16 C15 121.6(5) . .
C18 C17 C22 119.0(5) . .
C18 C17 P1 121.6(4) . .
C22 C17 P1 119.4(4) . .
C17 C18 C19 119.2(6) . .
C20 C19 C18 120.8(6) . .
C19 C20 C21 120.3(6) . .
C20 C21 C22 120.2(6) . .
C17 C22 C21 120.4(6) . .
C24 C23 C28 118.5(6) . .
C24 C23 P2 121.4(5) . .
C28 C23 P2 120.0(5) . .
C23 C24 C25 119.2(9) . .
C24 C25 C26 118.1(9) . .
C27 C26 C25 121.9(8) . .
C26 C27 C28 120.8(10) . .
C27 C28 C23 121.5(9) . .
C30 C29 C34 117.1(5) . .
C30 C29 P2 121.8(4) . .
C34 C29 P2 121.0(4) . .
C29 C30 C31 120.4(6) . .
C32 C31 C30 120.2(6) . .
C31 C32 C33 120.3(6) . .
C32 C33 C34 120.7(7) . .
C33 C34 C29 121.2(6) . .
C37 O2 C36 117.4(16) 2_867 .
C35 C36 O2 117.1(13) . .
O2 C37 C38 120(2) 2_867 .

loop_
_geom_bond_atom_site_label_1
_geom_bond_atom_site_label_2
_geom_bond_distance
_geom_bond_site_symmetry_2
Pd1 P1 2.2267(13) .
Pd1 Cl1 2.2716(13) .
Pd1 Cl2 2.3239(13) .
Pd1 Cl2 2.4187(14) 2_776
Fe1 C1 2.034(5) .
Fe1 C5 2.046(4) .
Fe1 C2 2.048(5) .
Fe1 C8 2.048(5) .
Fe1 C6 2.049(5) .
Fe1 C9 2.052(5) .
Fe1 C7 2.058(5) .
Fe1 C3 2.062(5) .
Fe1 C4 2.065(5) .
Fe1 C10 2.065(4) .
Cl2 Pd1 2.4187(14) 2_776
P1 C5 1.782(5) .
P1 C11 1.804(5) .
P1 C17 1.814(4) .
P2 O1 1.623(4) .
P2 C10 1.847(5) .
P2 C23 1.854(5) .
P2 C29 1.867(5) .
C1 C2 1.420(7) .
C1 C5 1.447(7) .
C2 C3 1.398(9) .
C3 C4 1.440(8) .
C4 C5 1.455(7) .
C6 C7 1.389(7) .
C6 C10 1.445(7) .
C7 C8 1.409(8) .
C8 C9 1.417(7) .
C9 C10 1.462(7) .
C11 C16 1.377(7) .
C11 C12 1.385(8) .
C12 C13 1.409(10) .
C13 C14 1.348(13) .
C14 C15 1.352(11) .
C15 C16 1.376(7) .
C17 C18 1.372(7) .
C17 C22 1.375(7) .
C18 C19 1.399(8) .
C19 C20 1.334(10) .
C20 C21 1.357(11) .
C21 C22 1.373(9) .
C23 C24 1.381(9) .
C23 C28 1.393(9) .
C24 C25 1.397(11) .
C25 C26 1.437(14) .
C26 C27 1.266(15) .
C27 C28 1.372(10) .
C29 C30 1.382(7) .
C29 C34 1.401(8) .
C30 C31 1.421(9) .
C31 C32 1.347(10) .
C32 C33 1.356(10) .
C33 C34 1.380(8) .
O2 C37 1.21(4) 2_867
O2 C36 1.44(2) .
C35 C36 1.32(3) .
C37 O2 1.21(4) 2_867
C37 C38 1.32(4) .
